data_4030137
loop_
_publ_author_name
'Mukhina, Olga A.'
'Kumar, N. N. Bhuvan'
'Cowger, Teresa M.'
'Kutateladze, Andrei G.'

_publ_section_title
;
 Photoassisted diversity-oriented synthesis: accessing 2,6-epoxyazocane
 (oxamorphan) cores.
;
_journal_issue 22
_journal_name_full 'The Journal of organic chemistry'
_journal_page_first 10956
_journal_page_last 10971
_journal_paper_doi 10.1021/jo5019848
_journal_volume 79
_journal_year 2014
_chemical_formula_moiety 'C17 H18 N O2'
_chemical_formula_sum 'C17 H18 N O2'
_chemical_formula_weight 268.32
_space_group_IT_number 4
_symmetry_cell_setting monoclinic
_symmetry_space_group_name_Hall 'P 2yb'
_symmetry_space_group_name_H-M 'P 1 21 1'
_atom_sites_solution_hydrogens geom
_atom_sites_solution_primary direct
_atom_sites_solution_secondary difmap
_audit_creation_method SHELXL-97
_cell_angle_alpha 90.00
_cell_angle_beta 92.6910(10)
_cell_angle_gamma 90.00
_cell_formula_units_Z 2
_cell_length_a 8.0631(2)
_cell_length_b 6.9110(2)
_cell_length_c 12.3303(3)
_cell_measurement_reflns_used 9957
_cell_measurement_temperature 296(2)
_cell_measurement_theta_max 28.01
_cell_measurement_theta_min 2.53
_cell_volume 686.34(3)
_computing_cell_refinement 'Bruker SAINT'
_computing_data_collection 'Bruker APEX2'
_computing_data_reduction 'Bruker SAINT'
_computing_molecular_graphics 'Bruker SHELXTL'
_computing_publication_material 'Bruker SHELXTL'
_computing_structure_refinement 'SHELXL-97 (Sheldrick, 2008)'
_computing_structure_solution 'SHELXS-97 (Sheldrick, 2008)'
_diffrn_ambient_temperature 296(2)
_diffrn_detector_area_resol_mean 8.33
_diffrn_measured_fraction_theta_full 1.000
_diffrn_measured_fraction_theta_max 1.000
_diffrn_measurement_device_type 'Bruker D8 APEX II Diffractometer'
_diffrn_measurement_method '\f and \w scans'
_diffrn_radiation_monochromator graphite
_diffrn_radiation_source 'fine-focus sealed tube'
_diffrn_radiation_type MoK\a
_diffrn_radiation_wavelength 0.71073
_diffrn_reflns_av_R_equivalents 0.0240
_diffrn_reflns_av_sigmaI/netI 0.0104
_diffrn_reflns_limit_h_max 10
_diffrn_reflns_limit_h_min -10
_diffrn_reflns_limit_k_max 8
_diffrn_reflns_limit_k_min -8
_diffrn_reflns_limit_l_max 15
_diffrn_reflns_limit_l_min -15
_diffrn_reflns_number 22627
_diffrn_reflns_theta_full 26.37
_diffrn_reflns_theta_max 26.37
_diffrn_reflns_theta_min 1.65
_exptl_absorpt_coefficient_mu 0.085
_exptl_absorpt_correction_T_max 0.9899
_exptl_absorpt_correction_T_min 0.9588
_exptl_absorpt_correction_type multi-scan
_exptl_crystal_colour colourless
_exptl_crystal_density_diffrn 1.298
_exptl_crystal_density_method 'not measured'
_exptl_crystal_description rectangular
_exptl_crystal_F_000 286
_exptl_crystal_size_max 0.50
_exptl_crystal_size_mid 0.12
_exptl_crystal_size_min 0.12
_refine_diff_density_max 0.348
_refine_diff_density_min -0.202
_refine_diff_density_rms 0.048
_refine_ls_abs_structure_details 'Flack H D (1983), Acta Cryst. A39, 876-881'
_refine_ls_abs_structure_Flack 0.5(13)
_refine_ls_extinction_method none
_refine_ls_goodness_of_fit_ref 1.050
_refine_ls_matrix_type full
_refine_ls_number_parameters 182
_refine_ls_number_reflns 2794
_refine_ls_number_restraints 1
_refine_ls_restrained_S_all 1.050
_refine_ls_R_factor_all 0.0440
_refine_ls_R_factor_gt 0.0424
_refine_ls_shift/su_max 0.000
_refine_ls_shift/su_mean 0.000
_refine_ls_structure_factor_coef Fsqd
_refine_ls_weighting_details 'calc w=1/[\s^2^(Fo^2^)+(0.0784P)^2^+0.0976P] where P=(Fo^2^+2Fc^2^)/3'
_refine_ls_weighting_scheme calc
_refine_ls_wR_factor_gt 0.1187
_refine_ls_wR_factor_ref 0.1212
_reflns_number_gt 2675
_reflns_number_total 2794
_reflns_threshold_expression >2sigma(I)
_cod_data_source_file jo5019848_si_002.cif
_cod_data_source_block compound_70_oam40567_0m
_cod_depositor_comments
;
The following automatic conversions were performed:

'_symmetry_cell_setting' value 'Monoclinic' changed to 'monoclinic'
according to
/home/saulius/struct/COD-crude-data--automatic-downloads/rss-feeds/ACS/lib/dictionaries/cif_core.dic
dictionary named 'cif_core.dic' version 2.4.2 from 2011-04-26.

Automatic conversion script
Id: cif_fix_values 2827 2014-09-09 07:05:25Z andrius 

 Adding full bibliography for 4030135--4030137.cif.
;
_cod_original_sg_symbol_H-M 'P2(1)   '
_cod_database_code 4030137

loop_
_symmetry_equiv_pos_as_xyz
'x, y, z'
'-x, y+1/2, -z'

loop_
_atom_site_label
_atom_site_type_symbol
_atom_site_fract_x
_atom_site_fract_y
_atom_site_fract_z
_atom_site_U_iso_or_equiv
_atom_site_adp_type
_atom_site_occupancy
_atom_site_symmetry_multiplicity
_atom_site_calc_flag
_atom_site_refinement_flags
O1 O 1.0186(2) 0.6783(2) 0.49819(13) 0.0650(4) Uani 1 1 d .
H1 H 1.0302 0.7679 0.4556 0.098 Uiso 1 1 calc R
O2 O 0.89780(13) 0.43176(16) 0.67543(9) 0.0384(3) Uani 1 1 d .
N1 N 0.66551(18) 0.4967(2) 0.78246(12) 0.0443(3) Uani 1 1 d .
C1 C 0.9183(2) 0.7405(3) 0.58419(13) 0.0446(4) Uani 1 1 d .
H1A H 0.9384 0.8783 0.5982 0.054 Uiso 1 1 calc R
C2 C 0.96560(19) 0.6244(2) 0.68783(12) 0.0362(3) Uani 1 1 d .
C3 C 0.7201(2) 0.4338(3) 0.67750(14) 0.0437(4) Uani 1 1 d .
C4 C 0.5995(4) 0.3374(4) 0.8415(2) 0.0762(7) Uani 1 1 d .
H4A H 0.5067 0.3790 0.8831 0.091 Uiso 1 1 calc R
H4B H 0.6839 0.2820 0.8908 0.091 Uiso 1 1 calc R
C5 C 0.5453(4) 0.1969(4) 0.7585(3) 0.0923(9) Uani 1 1 d .
H5 H 0.4581 0.1094 0.7614 0.111 Uiso 1 1 calc R
C6 C 0.8980(2) 0.7186(2) 0.78761(13) 0.0380(3) Uani 1 1 d .
C7 C 0.9892(2) 0.8653(3) 0.83941(16) 0.0502(4) Uani 1 1 d .
C8 C 1.1486(3) 0.9365(4) 0.7943(2) 0.0776(7) Uani 1 1 d .
H8A H 1.2237 0.9727 0.8547 0.093 Uiso 1 1 calc R
H8B H 1.1244 1.0526 0.7523 0.093 Uiso 1 1 calc R
C9 C 1.2381(3) 0.7953(4) 0.7232(2) 0.0740(7) Uani 1 1 d .
H9A H 1.3485 0.7732 0.7555 0.089 Uiso 1 1 calc R
H9B H 1.2507 0.8550 0.6528 0.089 Uiso 1 1 calc R
C10 C 1.1528(2) 0.6001(3) 0.70593(17) 0.0514(4) Uani 1 1 d .
H10A H 1.1759 0.5188 0.7690 0.062 Uiso 1 1 calc R
H10B H 1.1971 0.5364 0.6434 0.062 Uiso 1 1 calc R
C11 C 0.9325(3) 0.9439(4) 0.93525(17) 0.0625(5) Uani 1 1 d .
H11 H 0.9920 1.0427 0.9705 0.075 Uiso 1 1 calc R
C12 C 0.7891(3) 0.8759(4) 0.97766(17) 0.0663(6) Uani 1 1 d .
H12 H 0.7519 0.9309 1.0409 0.080 Uiso 1 1 calc R
C13 C 0.7001(2) 0.7291(3) 0.92889(15) 0.0543(5) Uani 1 1 d .
H13 H 0.6043 0.6838 0.9595 0.065 Uiso 1 1 calc R
C14 C 0.7535(2) 0.6470(3) 0.83259(13) 0.0395(3) Uani 1 1 d .
C15 C 0.7392(3) 0.7111(3) 0.55250(15) 0.0574(5) Uani 1 1 d .
H15 H 0.6884 0.7952 0.5023 0.069 Uiso 1 1 calc R
C16 C 0.6502(2) 0.5708(3) 0.59281(15) 0.0550(5) Uani 1 1 d .
H16 H 0.5403 0.5562 0.5679 0.066 Uiso 1 1 calc R
C17 C 0.6599(3) 0.2239(3) 0.6682(2) 0.0658(6) Uani 1 1 d .
H17A H 0.6020 0.2019 0.5985 0.079 Uiso 1 1 calc R
H17B H 0.7528 0.1349 0.6756 0.079 Uiso 1 1 calc R

loop_
_atom_site_aniso_label
_atom_site_aniso_U_11
_atom_site_aniso_U_22
_atom_site_aniso_U_33
_atom_site_aniso_U_23
_atom_site_aniso_U_13
_atom_site_aniso_U_12
O1 0.1022(11) 0.0462(7) 0.0499(7) 0.0078(6) 0.0395(7) 0.0059(7)
O2 0.0448(6) 0.0301(5) 0.0412(5) -0.0018(5) 0.0116(4) -0.0019(5)
N1 0.0453(7) 0.0455(8) 0.0432(7) 0.0012(6) 0.0133(6) -0.0049(6)
C1 0.0633(10) 0.0324(7) 0.0396(8) 0.0033(7) 0.0185(7) 0.0030(7)
C2 0.0396(7) 0.0311(7) 0.0387(8) -0.0016(6) 0.0094(6) -0.0024(6)
C3 0.0466(8) 0.0420(8) 0.0430(8) -0.0045(7) 0.0081(6) -0.0076(8)
C4 0.0986(18) 0.0652(15) 0.0675(14) 0.0076(11) 0.0336(13) -0.0239(13)
C5 0.102(2) 0.0707(18) 0.107(2) -0.0032(16) 0.0324(16) -0.0415(16)
C6 0.0410(7) 0.0371(8) 0.0362(7) -0.0020(6) 0.0050(6) 0.0021(6)
C7 0.0529(9) 0.0483(10) 0.0496(9) -0.0120(8) 0.0042(7) -0.0032(8)
C8 0.0689(13) 0.0700(14) 0.0957(18) -0.0298(15) 0.0213(12) -0.0285(13)
C9 0.0465(10) 0.0743(15) 0.1026(18) -0.0215(14) 0.0191(10) -0.0173(10)
C10 0.0400(8) 0.0523(10) 0.0628(11) -0.0078(9) 0.0115(7) -0.0001(8)
C11 0.0680(12) 0.0631(12) 0.0563(11) -0.0251(10) 0.0013(9) -0.0012(11)
C12 0.0758(13) 0.0813(16) 0.0427(9) -0.0223(10) 0.0112(9) 0.0111(11)
C13 0.0538(10) 0.0682(12) 0.0423(9) -0.0048(9) 0.0158(7) 0.0071(9)
C14 0.0405(7) 0.0430(8) 0.0354(7) -0.0004(6) 0.0074(6) 0.0035(7)
C15 0.0715(12) 0.0578(12) 0.0425(9) 0.0110(8) -0.0026(8) 0.0086(9)
C16 0.0506(9) 0.0685(13) 0.0452(9) 0.0023(9) -0.0063(7) -0.0052(9)
C17 0.0664(13) 0.0481(11) 0.0838(15) -0.0132(11) 0.0155(11) -0.0213(10)

loop_
_atom_type_symbol
_atom_type_description
_atom_type_scat_dispersion_real
_atom_type_scat_dispersion_imag
_atom_type_scat_source
C C 0.0033 0.0016 'International Tables Vol C Tables 4.2.6.8 and 6.1.1.4'
H H 0.0000 0.0000 'International Tables Vol C Tables 4.2.6.8 and 6.1.1.4'
N N 0.0061 0.0033 'International Tables Vol C Tables 4.2.6.8 and 6.1.1.4'
O O 0.0106 0.0060 'International Tables Vol C Tables 4.2.6.8 and 6.1.1.4'

loop_
_geom_angle_atom_site_label_1
_geom_angle_atom_site_label_2
_geom_angle_atom_site_label_3
_geom_angle
C1 O1 H1 109.5
C3 O2 C2 111.24(12)
C14 N1 C4 122.83(17)
C14 N1 C3 116.79(13)
C4 N1 C3 110.96(16)
O1 C1 C15 109.83(16)
O1 C1 C2 109.39(14)
C15 C1 C2 110.18(14)
O1 C1 H1A 109.1
C15 C1 H1A 109.1
C2 C1 H1A 109.1
O2 C2 C6 109.46(12)
O2 C2 C10 106.35(13)
C6 C2 C10 108.65(13)
O2 C2 C1 108.31(13)
C6 C2 C1 111.38(13)
C10 C2 C1 112.53(14)
O2 C3 N1 111.33(13)
O2 C3 C16 109.71(14)
N1 C3 C16 108.17(15)
O2 C3 C17 107.61(16)
N1 C3 C17 103.99(16)
C16 C3 C17 115.95(18)
N1 C4 C5 105.03(19)
N1 C4 H4A 110.7
C5 C4 H4A 110.7
N1 C4 H4B 110.7
C5 C4 H4B 110.7
H4A C4 H4B 108.8
C4 C5 C17 105.4(2)
C4 C5 H5 127.3
C17 C5 H5 127.3
C7 C6 C14 120.44(15)
C7 C6 C2 118.92(15)
C14 C6 C2 120.39(15)
C6 C7 C11 119.02(18)
C6 C7 C8 120.68(17)
C11 C7 C8 120.28(19)
C7 C8 C9 116.2(2)
C7 C8 H8A 108.2
C9 C8 H8A 108.2
C7 C8 H8B 108.2
C9 C8 H8B 108.2
H8A C8 H8B 107.4
C8 C9 C10 115.22(17)
C8 C9 H9A 108.5
C10 C9 H9A 108.5
C8 C9 H9B 108.5
C10 C9 H9B 108.5
H9A C9 H9B 107.5
C9 C10 C2 111.11(16)
C9 C10 H10A 109.4
C2 C10 H10A 109.4
C9 C10 H10B 109.4
C2 C10 H10B 109.4
H10A C10 H10B 108.0
C12 C11 C7 120.2(2)
C12 C11 H11 119.9
C7 C11 H11 119.9
C13 C12 C11 121.38(18)
C13 C12 H12 119.3
C11 C12 H12 119.3
C12 C13 C14 119.84(18)
C12 C13 H13 120.1
C14 C13 H13 120.1
N1 C14 C13 120.62(16)
N1 C14 C6 120.32(14)
C13 C14 C6 119.05(17)
C16 C15 C1 122.61(18)
C16 C15 H15 118.7
C1 C15 H15 118.7
C15 C16 C3 122.24(17)
C15 C16 H16 118.9
C3 C16 H16 118.9
C5 C17 C3 105.51(19)
C5 C17 H17A 110.6
C3 C17 H17A 110.6
C5 C17 H17B 110.6
C3 C17 H17B 110.6
H17A C17 H17B 108.8

loop_
_geom_bond_atom_site_label_1
_geom_bond_atom_site_label_2
_geom_bond_distance
O1 C1 1.430(2)
O1 H1 0.8200
O2 C3 1.434(2)
O2 C2 1.4444(18)
N1 C14 1.387(2)
N1 C4 1.436(3)
N1 C3 1.453(2)
C1 C15 1.492(3)
C1 C2 1.542(2)
C1 H1A 0.9800
C2 C6 1.516(2)
C2 C10 1.525(2)
C3 C16 1.500(3)
C3 C17 1.533(3)
C4 C5 1.463(4)
C4 H4A 0.9700
C4 H4B 0.9700
C5 C17 1.492(4)
C5 H5 0.9300
C6 C7 1.390(2)
C6 C14 1.403(2)
C7 C11 1.397(3)
C7 C8 1.507(3)
C8 C9 1.516(3)
C8 H8A 0.9700
C8 H8B 0.9700
C9 C10 1.524(3)
C9 H9A 0.9700
C9 H9B 0.9700
C10 H10A 0.9700
C10 H10B 0.9700
C11 C12 1.374(3)
C11 H11 0.9300
C12 C13 1.365(3)
C12 H12 0.9300
C13 C14 1.402(2)
C13 H13 0.9300
C15 C16 1.318(3)
C15 H15 0.9300
C16 H16 0.9300
C17 H17A 0.9700
C17 H17B 0.9700
